data_1543054
loop_
_publ_author_name
'Bek\"o, S\'andor L.'
'Alig, Edith'
'Schmidt, Martin U.'
'van de Streek, Jacco'

_publ_section_title
;
 On the correlation between hydrogen bonding and melting points in the
 inositols
;
_journal_issue 1
_journal_name_full IUCrJ
_journal_page_first 61
_journal_page_last 73
_journal_paper_doi 10.1107/s2052252513026511
_journal_volume 1
_journal_year 2013
_chemical_formula_moiety 'C6 H12 O6'
_chemical_formula_sum 'C6 H12 O6'
_chemical_formula_weight 180.16
_chemical_name_common myo-inositol
_chemical_name_systematic cis-1,2,3,5-trans-4,6-cyclohexanehexol
_space_group_crystal_system orthorhombic
_space_group_IT_number 29
_space_group_name_Hall 'P 2c -2ac'
_space_group_name_H-M_alt 'P c a 21'
_symmetry_Int_Tables_number 29
_symmetry_space_group_name_Hall 'P 2c -2ac'
_symmetry_space_group_name_H-M 'P c a 21'
_cell_angle_alpha 90
_cell_angle_beta 90
_cell_angle_gamma 90
_cell_formula_units_Z 4
_cell_length_a 11.8577(3)
_cell_length_b 7.01486(16)
_cell_length_c 8.68032(19)
_cell_measurement_temperature 293(2)
_cell_volume 722.03(3)
_computing_cell_refinement 'TOPAS Academic 4.1 (Coelho, 2007)'
_computing_data_collection 'WINXPOW (Stoe & Cie, 2005)'
_computing_data_reduction 'DASH 3.1 (David <i>et al.</i>, 2006)'
_computing_molecular_graphics 'Mercury (Macrae <i>et al.</i>, 2008)'
_computing_structure_refinement 'TOPAS Academic 4.1 (Coelho, 2007)'
_computing_structure_solution 'DASH 3.1 (David <i>et al.</i>, 2006)'
_diffrn_ambient_temperature 293(2)
_diffrn_detector 'linear position sensitive detector'
_diffrn_measurement_device_type 'STOE Stadi-P'
_diffrn_radiation_monochromator 'primary focussing Ge 111'
_diffrn_radiation_type 'Cu K\a~1~'
_diffrn_radiation_wavelength 1.54056
_diffrn_source 'sealed x-ray tube'
_exptl_absorpt_coefficient_mu 1.314
_exptl_absorpt_correction_type none
_exptl_crystal_density_diffrn 1.657
_exptl_crystal_description powder
_exptl_crystal_F_000 384.0
_exptl_crystal_recrystallization_method ?
_pd_char_colour white
_pd_char_particle_morphology ?
_pd_meas_2theta_range_inc 0.01
_pd_meas_2theta_range_max 79.99
_pd_meas_2theta_range_min 2.0
_pd_meas_number_of_points 7800
_pd_meas_scan_method step
_pd_proc_2theta_range_inc 0.01
_pd_proc_2theta_range_max 79.99
_pd_proc_2theta_range_min 2.0
_pd_proc_info_excluded_regions none
_pd_proc_ls_background_function 'Chebyshev function with 20 terms'
_pd_proc_ls_pref_orient_corr
;
preferred orientation correction in direction [001] = 0.84459 with
March-Dollase formula (Dollase, 1986)
;
_pd_proc_ls_profile_function 'Fundamental Parameters'
_pd_proc_ls_prof_R_factor 0.11165
_pd_proc_ls_prof_wR_expected 0.08695
_pd_proc_ls_prof_wR_factor 0.10212
_pd_proc_wavelength 1.54056
_pd_spec_mounting '0.7mm glass capillary'
_pd_spec_mount_mode transmission
_pd_spec_shape cylinder
_pd_spec_size_axial 10
_pd_spec_size_equat 0.7
_pd_spec_size_thick 0.7
_refine_ls_extinction_method none
_refine_ls_goodness_of_fit_all 1.174
_refine_ls_hydrogen_treatment noref
_refine_ls_matrix_type fullcycle
_refine_ls_number_constraints 0
_refine_ls_number_parameters 65
_refine_ls_number_restraints 66
_refine_ls_shift/su_max 0.001
_refine_ls_weighting_scheme sigma
_cod_data_source_file bi5002sup1.cif
_cod_data_source_block 7-C
_cod_database_code 1543054
_publcif_datablock.id {b9bf3618-6c08-4ed4-98f3-8c60aabd8d70}

loop_
_symmetry_equiv_pos_as_xyz
'-x, -y, z+1/2'
'-x+1/2, y, z+1/2'
'x, y, z'
'x+1/2, -y, z'

loop_
_atom_site_label
_atom_site_type_symbol
_atom_site_symmetry_multiplicity
_atom_site_fract_x
_atom_site_fract_y
_atom_site_fract_z
_atom_site_occupancy
_atom_site_B_iso_or_equiv
_atom_site_U_iso_or_equiv
C1 C 4 -0.00262(14) 0.90903(25) 0.35481(20) 1 1.563(45) 0.01979
H1' H 4 -0.04346 0.87653 0.24363 1 1.875(54) 0.02375
O1 O 4 -0.05031(21) 1.07919(27) 0.41852(24) 1 1.563(45) 0.01979
H1 H 4 -0.11200 1.12238 0.34793 1 1.875(54) 0.02375
C2 C 4 0.12206(16) 0.94336(25) 0.32245(20) 1 1.563(45) 0.01979
H2' H 4 0.13060 1.06270 0.24134 1 1.875(54) 0.02375
O2 O 4 0.17477(22) 0.99326(26) 0.46588(24) 1 1.563(45) 0.01979
H2 H 4 0.23840 1.08082 0.44849 1 1.875(54) 0.02375
C3 C 4 0.17469(14) 0.76267(25) 0.25216(20) 1 1.563(45) 0.01979
H3' H 4 0.12824 0.73353 0.14476 1 1.875(54) 0.02375
O3 O 4 0.29092(17) 0.80025(39) 0.21305(23) 1 1.563(45) 0.01979
H3 H 4 0.29552 0.86736 0.11177 1 1.875(54) 0.02375
C4 C 4 0.16077(14) 0.58811(25) 0.35284(19) 1 1.563(45) 0.01979
H4' H 4 0.21197 0.59975 0.45822 1 1.875(54) 0.02375
O4 O 4 0.19760(23) 0.42647(29) 0.26523(22) 1 1.563(45) 0.01979
H4 H 4 0.26763 0.38027 0.31374 1 1.875(54) 0.02375
C5 C 4 0.03700(15) 0.56174(25) 0.40138(20) 1 1.563(45) 0.01979
H5' H 4 -0.01019 0.51687 0.29792 1 1.875(54) 0.02375
O5 O 4 0.02998(25) 0.41988(30) 0.51874(22) 1 1.563(45) 0.01979
H5 H 4 0.01770 0.29403 0.46986 1 1.875(54) 0.02375
C6 C 4 -0.01911(16) 0.74261(25) 0.46096(21) 1 1.563(45) 0.01979
H6' H 4 0.01600 0.77684 0.57527 1 1.875(54) 0.02375
O6 O 4 -0.13798(16) 0.71238(28) 0.47578(34) 1 1.563(45) 0.01979
H6 H 4 -0.15379 0.64497 0.57419 1 1.875(54) 0.02375

loop_
_atom_type_symbol
_atom_type_description
_atom_type_scat_source
C C 'International Tables Vol C Table 6.1.1.4'
H H 'International Tables Vol C Table 6.1.1.4'
O O 'International Tables Vol C Table 6.1.1.4'

loop_
_geom_angle_atom_site_label_1
_geom_angle_atom_site_label_2
_geom_angle_atom_site_label_3
_geom_angle
_geom_angle_site_symmetry_1
_geom_angle_site_symmetry_3
_geom_angle_publ_flag
H1' C1 O1 109.7 . . ?
H1' C1 C2 107.3 . . ?
H1' C1 C6 108.6 . . ?
O1 C1 C2 108.8(2) . . ?
O1 C1 C6 111.1(2) . . ?
C2 C1 C6 111.3(1) . . ?
C1 O1 H1 107.7 . . ?
C1 C2 H2' 109.1 . . ?
C1 C2 O2 107.5(2) . . ?
C1 C2 C3 109.7(1) . . ?
H2' C2 O2 109.3 . . ?
H2' C2 C3 109.6 . . ?
O2 C2 C3 111.6(2) . . ?
C2 O2 H2 110.6 . . ?
C2 C3 H3' 106.6 . . ?
C2 C3 O3 109.3(2) . . ?
C2 C3 C4 113.2(1) . . ?
H3' C3 O3 108.2 . . ?
H3' C3 C4 106.5 . . ?
O3 C3 C4 112.8(2) . . ?
C3 O3 H3 110.2 . . ?
C3 C4 H4' 111.1 . . ?
C3 C4 O4 107.5(2) . . ?
C3 C4 C5 111.1(1) . . ?
H4' C4 O4 109.4 . . ?
H4' C4 C5 107.9 . . ?
O4 C4 C5 109.9(2) . . ?
C4 O4 H4 106.9 . . ?
C4 C5 H5' 107.2 . . ?
C4 C5 O5 109.6(2) . . ?
C4 C5 C6 114.2(1) . . ?
H5' C5 O5 110.6 . . ?
H5' C5 C6 107.0 . . ?
O5 C5 C6 108.2(2) . . ?
C5 O5 H5 108.9 . . ?
C1 C6 C5 112.5(1) . . ?
C1 C6 H6' 109.5 . . ?
C1 C6 O6 107.4(2) . . ?
C5 C6 H6' 108.8 . . ?
C5 C6 O6 109.7(2) . . ?
H6' C6 O6 108.9 . . ?
C6 O6 H6 109.5 . . ?

loop_
_geom_bond_atom_site_label_1
_geom_bond_atom_site_label_2
_geom_bond_distance
_geom_bond_site_symmetry_2
_geom_bond_publ_flag
C1 H1' 1.104 . ?
C1 O1 1.432(3) . ?
C1 C2 1.524(3) . ?
C1 C6 1.500(2) . ?
O1 H1 1.001 . ?
C2 H2' 1.099 . ?
C2 O2 1.436(3) . ?
C2 C3 1.539(2) . ?
O2 H2 0.985 . ?
C3 H3' 1.102 . ?
C3 O3 1.444(3) . ?
C3 C4 1.513(2) . ?
O3 H3 0.999 . ?
C4 H4' 1.101 . ?
C4 O4 1.433(3) . ?
C4 C5 1.538(2) . ?
O4 H4 0.986 . ?
C5 H5' 1.104 . ?
C5 O5 1.427(3) . ?
C5 C6 1.523(3) . ?
O5 H5 0.990 . ?
C6 H6' 1.103 . ?
C6 O6 1.431(3) . ?
O6 H6 0.994 . ?

_cod_database_fobs_code 1543054
